data_1557592
loop_
_publ_author_name
'Marthi, Karalin'
'Larsen, Sine'
'Acs, Maria'
'Jaszay, Zsuzsa'
'Fogassy, Elemer'

_publ_section_title
;
 Enantiomer Associations in the Crystal Structures of Racemic and
 (2S,3R)-(-)-3-Hydroxy-2-(4-methoxyphenyl)-2,3-dihydro-1,5-
 benzothiazepin-4(5H)-one
;
_journal_name_full 'Acta Chemica Scandinavica'
_journal_page_first 906
_journal_page_last 913
_journal_paper_doi 10.3891/acta.chem.scand.50-0906
_journal_volume 50
_journal_year 1996
_chemical_formula_sum 'C16 H15 N O3 S'
_chemical_formula_weight 301.35
_chemical_name_common
;
(-)-(2S,3R)
;
_space_group_IT_number 5
_space_group_name_Hall 'C 2y'
_space_group_name_H-M_alt 'C 1 2 1'
_symmetry_cell_setting monoclinic
_symmetry_Int_Tables_number 5
_symmetry_space_group_name_Hall 'C 2y'
_symmetry_space_group_name_H-M 'C 1 2 1'
_cell_angle_alpha 90.
_cell_angle_beta 112.979(9)
_cell_angle_gamma 90.
_cell_formula_units_Z 4
_cell_length_a 24.726(3)
_cell_length_b 5.2426(5)
_cell_length_c 12.0726(12)
_cell_volume 1440.8(3)
_diffrn_ambient_temperature 110
_diffrn_radiation_probe x-ray
_diffrn_radiation_type CuK\a
_diffrn_radiation_wavelength 1.5418
_exptl_absorpt_coefficient_mu 2.035
_exptl_crystal_density_diffrn 1.389
_exptl_crystal_F_000 632
_refine_ls_number_parameters 234
_refine_ls_number_reflns 2918
_refine_ls_R_factor_gt 0.027
_cod_data_source_file Acta-Chem-Scand-1996-50-906-1.cif
_cod_data_source_block 1
_cod_original_cell_volume 1440.8(5)
_cod_original_sg_symbol_H-M 'C 2'
_cod_database_code 1557592

loop_
_space_group_symop_id
_space_group_symop_operation_xyz
1 x,y,z
2 -x,y,-z
3 1/2+x,1/2+y,z
4 1/2-x,1/2+y,-z

loop_
_atom_site_label
_atom_site_type_symbol
_atom_site_thermal_displace_type
_atom_site_fract_x
_atom_site_fract_y
_atom_site_fract_z
_atom_site_occupancy
_atom_site_U_iso_or_equiv
_atom_site_calc_flag
_atom_site_refinement_flags
_atom_site_disorder_assembly
_atom_site_disorder_group
S1 S Uiso 0.62147(1) 0.50000 0.84592(2) 1.000 0.0161(1) . . . .
O1 O Uiso 0.47169(4) 0.8219(2) 0.62073(8) 1.000 0.0226(3) . . . .
O2 O Uiso 0.49973(4) 1.0266(2) 0.84206(8) 1.000 0.0180(3) . . . .
O4 O Uiso 0.67288(5) 0.7869(2) 1.39777(8) 1.000 0.0223(3) . . . .
N1 N Uiso 0.56498(5) 0.8622(3) 0.63309(9) 1.000 0.0181(3) . . . .
C1 C Uiso 0.52437(5) 0.8574(3) 0.68190(10) 1.000 0.0167(3) . . . .
C2 C Uiso 0.54491(5) 0.9095(3) 0.81660(10) 1.000 0.0144(3) . . . .
C3 C Uiso 0.56699(5) 0.6644(3) 0.89100(10) 1.000 0.0128(3) . . . .
C4 C Uiso 0.66972(7) 0.5835(3) 1.47370(10) 1.000 0.0276(4) . . . .
C11 C Uiso 0.59132(5) 0.7068(3) 1.02510(10) 1.000 0.0134(3) . . . .
C12 C Uiso 0.62847(5) 0.9130(3) 1.07960(10) 1.000 0.0149(3) . . . .
C13 C Uiso 0.65373(6) 0.9353(3) 1.20420(10) 1.000 0.0163(3) . . . .
C14 C Uiso 0.64326(6) 0.7527(3) 1.27650(10) 1.000 0.0163(3) . . . .
C15 C Uiso 0.60542(6) 0.5498(3) 1.22430(10) 1.000 0.0172(3) . . . .
C16 C Uiso 0.57988(5) 0.5293(3) 1.09910(10) 1.000 0.0144(3) . . . .
C21 C Uiso 0.65656(5) 0.7500(3) 0.80180(10) 1.000 0.0141(3) . . . .
C22 C Uiso 0.62629(5) 0.8946(3) 0.69820(10) 1.000 0.0153(3) . . . .
C23 C Uiso 0.65608(6) 1.0668(3) 0.65550(10) 1.000 0.0184(3) . . . .
C24 C Uiso 0.71628(6) 1.0984(3) 0.71510(10) 1.000 0.0201(3) . . . .
C25 C Uiso 0.74679(5) 0.9613(3) 0.81950(10) 1.000 0.0194(3) . . . .
C26 C Uiso 0.71731(6) 0.7880(3) 0.86310(10) 1.000 0.0168(3) . . . .

loop_
_atom_type_symbol
_atom_type_description
_atom_type_scat_dispersion_real
_atom_type_scat_dispersion_imag
_atom_type_scat_source
C C 0.0181 0.0091 ' International Tables Vol C Tables 4.2.6.8 and 6.1.1.4'
N N 0.0311 0.0180 ' International Tables Vol C Tables 4.2.6.8 and 6.1.1.4'
O O 0.0492 0.0322 ' International Tables Vol C Tables 4.2.6.8 and 6.1.1.4'
S S 0.3331 0.5567 ' International Tables Vol C Tables 4.2.6.8 and 6.1.1.4'

loop_
_geom_angle_atom_site_label_1
_geom_angle_atom_site_label_2
_geom_angle_atom_site_label_3
_geom_angle
_geom_angle_site_symmetry_1
_geom_angle_site_symmetry_2
_geom_angle_site_symmetry_3
_geom_angle_publ_flag
C3 S1 C21 104.06(7) . . . yes
C4 O4 C14 116.62(11) . . . yes
C1 N1 C22 125.23(10) . . . yes
O1 C1 N1 122.21(11) . . . yes
O1 C1 C2 119.89(11) . . . yes
N1 C1 C2 117.85(11) . . . yes
O2 C2 C1 110.34(10) . . . yes
O2 C2 C3 111.52(10) . . . yes
C1 C2 C3 111.50(12) . . . no
S1 C3 C2 110.48(9) . . . yes
S1 C3 C11 110.69(9) . . . yes
C2 C3 C11 113.91(12) . . . no
C3 C11 C12 122.03(12) . . . no
C3 C11 C16 119.63(13) . . . no
C12 C11 C16 118.23(11) . . . no
C11 C12 C13 120.46(13) . . . no
C12 C13 C14 120.51(14) . . . no
O4 C14 C13 115.43(13) . . . yes
O4 C14 C15 124.59(12) . . . yes
C13 C14 C15 119.97(11) . . . no
C14 C15 C16 119.22(13) . . . no
C11 C16 C15 121.56(13) . . . no
S1 C21 C22 121.08(10) . . . yes
S1 C21 C26 119.77(10) . . . yes
C22 C21 C26 118.77(13) . . . no
N1 C22 C21 120.78(13) . . . yes
N1 C22 C23 118.68(12) . . . yes
C21 C22 C23 120.51(12) . . . no
C22 C23 C24 120.23(12) . . . no
C23 C24 C25 120.08(13) . . . no
C24 C25 C26 120.13(12) . . . no
C21 C26 C25 120.25(12) . . . no

loop_
_geom_bond_atom_site_label_1
_geom_bond_atom_site_label_2
_geom_bond_distance
_geom_bond_site_symmetry_1
_geom_bond_site_symmetry_2
_geom_bond_publ_flag
S1 C3 1.8510(14) . . yes
S1 C21 1.7650(15) . . yes
O1 C1 1.2352(16) . . yes
O2 C2 1.4098(17) . . yes
O4 C4 1.4281(18) . . yes
O4 C14 1.3692(15) . . yes
N1 C1 1.3484(18) . . yes
N1 C22 1.4193(18) . . yes
C1 C2 1.5271(16) . . no
C2 C3 1.541(2) . . no
C3 C11 1.5073(16) . . no
C11 C12 1.405(2) . . no
C11 C16 1.393(2) . . no
C12 C13 1.3903(16) . . no
C13 C14 1.386(2) . . no
C14 C15 1.394(2) . . no
C15 C16 1.3963(16) . . no
C21 C22 1.4030(18) . . no
C21 C26 1.406(2) . . no
C22 C23 1.386(2) . . no
C23 C24 1.387(2) . . no
C24 C25 1.3899(18) . . no
C25 C26 1.391(2) . . no

loop_
_geom_torsion_atom_site_label_1
_geom_torsion_atom_site_label_2
_geom_torsion_atom_site_label_3
_geom_torsion_atom_site_label_4
_geom_torsion
_geom_torsion_site_symmetry_1
_geom_torsion_site_symmetry_2
_geom_torsion_site_symmetry_3
_geom_torsion_site_symmetry_4
_geom_torsion_publ_flag
C21 S1 C3 C2 31.32(10) . . . . no
C21 S1 C3 C11 -95.80(11) . . . . no
C3 S1 C21 C22 -68.01(12) . . . . no
C3 S1 C21 C26 119.09(11) . . . . no
C4 O4 C14 C13 -171.19(14) . . . . no
C4 O4 C14 C15 7.8(2) . . . . no
C22 N1 C1 O1 -178.09(15) . . . . no
C22 N1 C1 C2 4.6(2) . . . . no
C1 N1 C22 C21 48.4(2) . . . . no
C1 N1 C22 C23 -133.43(16) . . . . no
O1 C1 C2 O2 -28.0(2) . . . . no
O1 C1 C2 C3 96.50(16) . . . . no
N1 C1 C2 O2 149.38(14) . . . . no
N1 C1 C2 C3 -86.12(17) . . . . no
O2 C2 C3 S1 174.97(8) . . . . no
O2 C2 C3 C11 -59.70(14) . . . . no
C1 C2 C3 S1 51.13(13) . . . . no
C1 C2 C3 C11 176.45(11) . . . . no
S1 C3 C11 C12 82.08(16) . . . . no
S1 C3 C11 C16 -93.95(14) . . . . no
C2 C3 C11 C12 -43.13(18) . . . . no
C2 C3 C11 C16 140.84(13) . . . . no
C3 C11 C12 C13 -175.02(13) . . . . no
C16 C11 C12 C13 1.1(2) . . . . no
C3 C11 C16 C15 174.68(13) . . . . no
C12 C11 C16 C15 -1.5(2) . . . . no
C11 C12 C13 C14 0.9(2) . . . . no
C12 C13 C14 O4 176.64(14) . . . . no
C12 C13 C14 C15 -2.4(2) . . . . no
O4 C14 C15 C16 -176.98(14) . . . . no
C13 C14 C15 C16 2.0(2) . . . . no
C14 C15 C16 C11 0.0(2) . . . . no
S1 C21 C22 N1 6.81(19) . . . . no
S1 C21 C22 C23 -171.32(11) . . . . no
C26 C21 C22 N1 179.77(13) . . . . no
C26 C21 C22 C23 1.7(2) . . . . no
S1 C21 C26 C25 171.42(11) . . . . no
C22 C21 C26 C25 -1.7(2) . . . . no
N1 C22 C23 C24 -178.30(13) . . . . no
C21 C22 C23 C24 -0.1(2) . . . . no
C22 C23 C24 C25 -1.4(2) . . . . no
C23 C24 C25 C26 1.4(2) . . . . no
C24 C25 C26 C21 0.1(2) . . . . no
